data_7100582
loop_
_publ_author_name
'Reiner Anwander'
'H. Martin Dietrich'
'Marcus G. Schrems'
'Karl W. Tornroos'

_publ_section_title
;
[LnIIAlIII2(alkyl)8]x: donor addition instead of
donor-induced cleavage
;
_journal_name_full 'Chemical Communications'
_journal_paper_doi 10.1039/b512047k
_journal_year 2005
_chemical_formula_moiety 'C24 H56 Al2 O2 Yb'
_chemical_formula_sum 'C24 H56 Al2 O2 Yb'
_chemical_formula_weight 603.69
_chemical_name_common
;
tetrahydrfurano-Ytterbium(II)-bis(tetraethylaluminate)
;
_space_group_IT_number 15
_symmetry_cell_setting monoclinic
_symmetry_space_group_name_Hall '-C 2yc'
_symmetry_space_group_name_H-M 'C 1 2/c 1'
_cell_angle_alpha 90.00
_cell_angle_beta 98.3110(10)
_cell_angle_gamma 90.00
_cell_formula_units_Z 4
_cell_length_a 14.8252(5)
_cell_length_b 14.5838(5)
_cell_length_c 14.3734(5)
_cell_measurement_temperature 153(2)
_cell_volume 3075.00(18)
_diffrn_ambient_temperature 153(2)
_exptl_crystal_density_diffrn 1.304
_cod_original_sg_symbol_H-M 'C 2/c'
_cod_database_code 7100582

loop_
_symmetry_equiv_pos_as_xyz
'x, y, z'
'-x, y, -z+1/2'
'x+1/2, y+1/2, z'
'-x+1/2, y+1/2, -z+1/2'
'-x, -y, -z'
'x, -y, z-1/2'
'-x+1/2, -y+1/2, -z'
'x+1/2, -y+1/2, z-1/2'

loop_
_atom_site_label
_atom_site_type_symbol
_atom_site_fract_x
_atom_site_fract_y
_atom_site_fract_z
_atom_site_U_iso_or_equiv
_atom_site_adp_type
_atom_site_occupancy
_atom_site_symmetry_multiplicity
_atom_site_calc_flag
_atom_site_refinement_flags
_atom_site_disorder_assembly
_atom_site_disorder_group
Yb Yb 0.0000 0.109647(6) 0.7500 0.02498(3) Uani 1 2 d S . .
Al Al 0.19230(3) 0.01576(3) 0.72965(3) 0.02899(9) Uani 1 1 d . . .
O O 0.02041(8) 0.22847(8) 0.64007(8) 0.0352(2) Uani 1 1 d . . .
C1 C 0.17378(12) 0.11558(12) 0.82636(12) 0.0338(3) Uani 1 1 d . . .
H1A H 0.1517 0.1728 0.7937 0.041 Uiso 1 1 calc R . .
H1B H 0.1279 0.0953 0.8657 0.041 Uiso 1 1 calc R . .
C2 C 0.26617(14) 0.13253(19) 0.88834(17) 0.0553(5) Uani 1 1 d . . .
H2A H 0.2881 0.0752 0.9192 0.083 Uiso 1 1 calc R . .
H2B H 0.2586 0.1787 0.9361 0.083 Uiso 1 1 calc R . .
H2C H 0.3105 0.1544 0.8491 0.083 Uiso 1 1 calc R . .
C3 C 0.07117(11) -0.01505(11) 0.64524(10) 0.0302(3) Uani 1 1 d . . .
H3A H 0.0246 -0.0352 0.6837 0.036 Uiso 1 1 calc R . .
H3B H 0.0477 0.0391 0.6078 0.036 Uiso 1 1 calc R . .
C4 C 0.09459(16) -0.09298(15) 0.58074(15) 0.0470(4) Uani 1 1 d . . .
H4A H 0.1178 -0.1458 0.6191 0.071 Uiso 1 1 calc R . .
H4B H 0.1412 -0.0719 0.5438 0.071 Uiso 1 1 calc R . .
H4C H 0.0397 -0.1109 0.5383 0.071 Uiso 1 1 calc R . .
C5 C 0.28218(13) 0.06027(17) 0.64848(14) 0.0487(5) Uani 1 1 d . . .
H5A H 0.2685 0.0300 0.5864 0.058 Uiso 1 1 calc R . .
H5B H 0.2728 0.1269 0.6383 0.058 Uiso 1 1 calc R . .
C6 C 0.38083(19) 0.0442(3) 0.6857(3) 0.1038(15) Uani 1 1 d . . .
H6A H 0.4189 0.0683 0.6410 0.156 Uiso 1 1 calc R . .
H6B H 0.3918 -0.0217 0.6943 0.156 Uiso 1 1 calc R . .
H6C H 0.3962 0.0756 0.7462 0.156 Uiso 1 1 calc R . .
C7 C 0.23445(13) -0.09774(13) 0.79997(15) 0.0408(4) Uani 1 1 d . . .
H7A H 0.2481 -0.1444 0.7540 0.049 Uiso 1 1 calc R . .
H7B H 0.2923 -0.0837 0.8411 0.049 Uiso 1 1 calc R . .
C8 C 0.16904(17) -0.14009(19) 0.8605(2) 0.0601(6) Uani 1 1 d . . .
H8A H 0.1495 -0.0931 0.9021 0.090 Uiso 1 1 calc R . .
H8B H 0.1998 -0.1899 0.8983 0.090 Uiso 1 1 calc R . .
H8C H 0.1156 -0.1645 0.8199 0.090 Uiso 1 1 calc R . .
C9 C 0.09730(12) 0.23679(13) 0.58742(13) 0.0380(3) Uani 1 1 d . . .
H9A H 0.1087 0.1778 0.5571 0.046 Uiso 1 1 calc R . .
H9B H 0.1532 0.2549 0.6297 0.046 Uiso 1 1 calc R . .
C10 C 0.07062(15) 0.30977(15) 0.51436(14) 0.0485(4) Uani 1 1 d . . .
H10A H 0.0394 0.2828 0.4552 0.058 Uiso 1 1 calc R . .
H10B H 0.1246 0.3446 0.5009 0.058 Uiso 1 1 calc R . .
C11 C 0.00643(16) 0.37034(15) 0.56031(17) 0.0491(5) Uani 1 1 d . . .
H11A H 0.0405 0.4142 0.6048 0.059 Uiso 1 1 calc R . .
H11B H -0.0354 0.4047 0.5128 0.059 Uiso 1 1 calc R . .
C12 C -0.04468(14) 0.30089(15) 0.61114(17) 0.0501(5) Uani 1 1 d . . .
H12A H -0.0664 0.3291 0.6665 0.060 Uiso 1 1 calc R . .
H12B H -0.0979 0.2765 0.5688 0.060 Uiso 1 1 calc R . .

loop_
_atom_site_aniso_label
_atom_site_aniso_U_11
_atom_site_aniso_U_22
_atom_site_aniso_U_33
_atom_site_aniso_U_23
_atom_site_aniso_U_13
_atom_site_aniso_U_12
Yb 0.02161(5) 0.02880(5) 0.02412(5) 0.000 0.00188(3) 0.000
Al 0.0258(2) 0.0347(2) 0.02663(19) 0.00186(16) 0.00407(16) 0.00095(17)
O 0.0325(5) 0.0356(6) 0.0380(6) 0.0084(4) 0.0066(4) -0.0014(4)
C1 0.0250(7) 0.0464(9) 0.0287(7) -0.0051(6) -0.0001(5) -0.0018(6)
C2 0.0305(9) 0.0818(15) 0.0503(11) -0.0240(11) -0.0055(8) -0.0043(9)
C3 0.0323(7) 0.0319(7) 0.0260(6) -0.0020(5) 0.0031(5) -0.0009(5)
C4 0.0509(11) 0.0507(10) 0.0381(9) -0.0165(8) 0.0018(8) 0.0051(8)
C5 0.0385(9) 0.0661(13) 0.0434(9) 0.0092(9) 0.0125(7) -0.0082(9)
C6 0.0545(15) 0.136(3) 0.134(3) 0.079(3) 0.0585(18) 0.0443(18)
C7 0.0338(8) 0.0462(10) 0.0431(9) 0.0102(7) 0.0074(7) 0.0094(7)
C8 0.0521(12) 0.0598(13) 0.0727(15) 0.0334(12) 0.0243(11) 0.0178(10)
C9 0.0352(8) 0.0376(8) 0.0425(8) 0.0036(6) 0.0098(7) -0.0087(6)
C10 0.0553(11) 0.0498(11) 0.0409(9) 0.0113(8) 0.0084(8) -0.0135(9)
C11 0.0474(11) 0.0402(9) 0.0582(12) 0.0164(9) 0.0026(9) -0.0047(8)
C12 0.0420(9) 0.0446(10) 0.0646(12) 0.0219(9) 0.0109(9) 0.0049(8)

loop_
_geom_bond_atom_site_label_1
_geom_bond_atom_site_label_2
_geom_bond_distance
_geom_bond_site_symmetry_2
_geom_bond_publ_flag
Yb O 2.3936(11) . ?
Yb O 2.3936(11) 2_556 ?
Yb C1 2.6519(17) . ?
Yb C1 2.6519(17) 2_556 ?
Yb C3 2.6733(15) 2_556 ?
Yb C3 2.6734(15) . ?
Yb Al 3.2139(5) . ?
Yb Al 3.2139(5) 2_556 ?
Al C7 1.9923(18) . ?
Al C5 2.0020(19) . ?
Al C1 2.0585(17) . ?
Al C3 2.0661(16) . ?
O C12 1.450(2) . ?
O C9 1.462(2) . ?
C1 C2 1.542(2) . ?
C1 H1A 0.9900 . ?
C1 H1B 0.9900 . ?
C2 H2A 0.9800 . ?
C2 H2B 0.9800 . ?
C2 H2C 0.9800 . ?
C3 C4 1.538(2) . ?
C3 H3A 0.9900 . ?
C3 H3B 0.9900 . ?
C4 H4A 0.9800 . ?
C4 H4B 0.9800 . ?
C4 H4C 0.9800 . ?
C5 C6 1.501(4) . ?
C5 H5A 0.9900 . ?
C5 H5B 0.9900 . ?
C6 H6A 0.9800 . ?
C6 H6B 0.9800 . ?
C6 H6C 0.9800 . ?
C7 C8 1.524(3) . ?
C7 H7A 0.9900 . ?
C7 H7B 0.9900 . ?
C8 H8A 0.9800 . ?
C8 H8B 0.9800 . ?
C8 H8C 0.9800 . ?
C9 C10 1.507(3) . ?
C9 H9A 0.9900 . ?
C9 H9B 0.9900 . ?
C10 C11 1.518(3) . ?
C10 H10A 0.9900 . ?
C10 H10B 0.9900 . ?
C11 C12 1.514(3) . ?
C11 H11A 0.9900 . ?
C11 H11B 0.9900 . ?
C12 H12A 0.9900 . ?
C12 H12B 0.9900 . ?
